data_9008585
loop_
_publ_author_name
'Wyckoff, R. W. G.'

_publ_section_title
;
 Second edition. Interscience Publishers, New York, New York
 Sample is stable at room conditions
;
_journal_name_full 'Crystal Structures'
_journal_page_first 7
_journal_page_last 83
_journal_volume 1
_journal_year 1963
_chemical_formula_sum Np
_chemical_name_common Neptunium-alpha
_chemical_name_mineral Neptunium-alpha
_space_group_IT_number 62
_symmetry_space_group_name_Hall '-P 2n 2a'
_symmetry_space_group_name_H-M 'P m c n'
_cell_angle_alpha 90
_cell_angle_beta 90
_cell_angle_gamma 90
_cell_length_a 4.723
_cell_length_b 4.887
_cell_length_c 6.663
_cell_formula_units_Z 8
_cell_volume 153.791
_database_code_amcsd 0011263
_exptl_crystal_density_diffrn 20.472
_cod_database_code 9008585

loop_
_space_group_symop_operation_xyz
x,y,z
1/2-x,y,z
1/2+x,-y,-z
1/2+x,1/2+y,1/2-z
1/2-x,1/2-y,1/2+z
x,1/2-y,1/2+z
-x,1/2+y,1/2-z
-x,-y,-z

loop_
_atom_site_label
_atom_site_fract_x
_atom_site_fract_y
_atom_site_fract_z
Np1 0.25000 0.20800 0.03600
Np2 0.25000 0.84200 0.31900

loop_
_cod_related_entry_id
_cod_related_entry_database
_cod_related_entry_code
1 ChemSpider 22375
2 AMCSD 0011263
